data_2106379
loop_
_publ_author_name
'Levet, J.C.'
'Potel, M.'

_publ_section_title
;
 Structure Cristalline de U O2 Br
;
_journal_name_full 'Acta Crystallographica B (24,1968-38,1982)'
_journal_page_first 2542
_journal_page_last 2546
_journal_volume 33
_journal_year 1977
_chemical_formula_sum 'Br O2 U'
_chemical_name_systematic 'U Br O2'
_space_group_IT_number 63
_symmetry_space_group_name_Hall '-C 2c 2'
_symmetry_space_group_name_H-M 'C m c m'
_cell_angle_alpha 90
_cell_angle_beta 90
_cell_angle_gamma 90
_cell_formula_units_Z 4
_cell_length_a 4.106
_cell_length_b 20.2
_cell_length_c 3.98
_cell_volume 330.106
_citation_journal_id_ASTM ACBCAR
_cod_data_source_file Levet_ACBCAR_1977_590.cif
_cod_data_source_block Br1O2U1
_cod_original_formula_sum 'Br1 O2 U1'
_cod_database_code 2106379

loop_
_symmetry_equiv_pos_as_xyz
x,y,z
-x,-y,z+1/2
x,-y,-z
-x,y,-z+1/2
-x,-y,-z
x,y,-z-1/2
-x,y,z
x,-y,z-1/2
x+1/2,y+1/2,z
-x+1/2,-y+1/2,z+1/2
x+1/2,-y+1/2,-z
-x+1/2,y+1/2,-z+1/2
-x+1/2,-y+1/2,-z
x+1/2,y+1/2,-z-1/2
-x+1/2,y+1/2,z
x+1/2,-y+1/2,z-1/2

loop_
_atom_site_label
_atom_site_type_symbol
_atom_site_fract_x
_atom_site_fract_y
_atom_site_fract_z
_atom_site_occupancy
_atom_site_U_iso_or_equiv
Br1 Br-1 0 0.18534 0.25 1 0.0
O1 O-2 0 0.03554 0.25 1 0.0
U1 U+5 0 -0.07818 0.25 1 0.0
O2 O-2 0 0.41922 0.25 1 0.0
